data_7712067
loop_
_publ_author_name
'Rong, Hongren'
'Song, Peng'
'Gao, Gexiang'
'Jiang, Qingyan'
'Chen, Xiaojuan'
'Su, LiXin'
'Liu, Wen-Long'
'Liu, Qi'

_publ_section_title
;
 A three-dimensional Mn-based MOF as a high-performance supercapacitor
 electrode.
;
_journal_issue 7
_journal_name_full 'Dalton transactions (Cambridge, England : 2003)'
_journal_page_first 1962
_journal_page_last 1969
_journal_paper_doi 10.1039/d2dt02857c
_journal_volume 52
_journal_year 2023
_chemical_formula_moiety 'C14 H10 Mn N2 O10'
_chemical_formula_sum 'C14 H10 Mn N2 O10'
_chemical_formula_weight 421.18
_space_group_crystal_system monoclinic
_space_group_IT_number 14
_space_group_name_Hall '-P 2ybc'
_space_group_name_H-M_alt 'P 1 21/c 1'
_atom_sites_solution_hydrogens mixed
_audit_creation_method SHELXL-2018/3
_audit_update_record
;
2022-08-15 deposited with the CCDC.	2023-01-06 downloaded from the CCDC.
;
_cell_angle_alpha 90
_cell_angle_beta 100.361(3)
_cell_angle_gamma 90
_cell_formula_units_Z 2
_cell_length_a 13.7290(14)
_cell_length_b 7.3620(7)
_cell_length_c 7.4790(7)
_cell_measurement_reflns_used 2000
_cell_measurement_temperature 296(2)
_cell_measurement_theta_max 25.02
_cell_measurement_theta_min 3.02
_cell_volume 743.60(13)
_computing_cell_refinement 'Bruker SAINT'
_computing_data_collection 'Bruker APEX2'
_computing_data_reduction 'Bruker SAINT'
_computing_molecular_graphics 'Bruker SHELXTL'
_computing_publication_material 'Bruker SHELXTL'
_computing_structure_refinement 'SHELXL-2014 (Sheldrick 2014)'
_computing_structure_solution 'SHELXS-97 (Sheldrick 2008)'
_diffrn_ambient_temperature 296(2)
_diffrn_measured_fraction_theta_full 0.998
_diffrn_measured_fraction_theta_max 0.995
_diffrn_measurement_device_type 'Bruker APEX-II CCD'
_diffrn_measurement_method '\f and \w scans'
_diffrn_radiation_type MoK\a
_diffrn_radiation_wavelength 0.71073
_diffrn_reflns_av_R_equivalents 0.0597
_diffrn_reflns_av_unetI/netI 0.0764
_diffrn_reflns_Laue_measured_fraction_full 0.998
_diffrn_reflns_Laue_measured_fraction_max 0.995
_diffrn_reflns_limit_h_max 17
_diffrn_reflns_limit_h_min -17
_diffrn_reflns_limit_k_max 9
_diffrn_reflns_limit_k_min -7
_diffrn_reflns_limit_l_max 9
_diffrn_reflns_limit_l_min -9
_diffrn_reflns_number 7111
_diffrn_reflns_point_group_measured_fraction_full 0.998
_diffrn_reflns_point_group_measured_fraction_max 0.995
_diffrn_reflns_theta_full 25.242
_diffrn_reflns_theta_max 27.526
_diffrn_reflns_theta_min 3.017
_exptl_absorpt_coefficient_mu 0.955
_exptl_absorpt_correction_T_max 0.7456
_exptl_absorpt_correction_T_min 0.6567
_exptl_absorpt_correction_type multi-scan
_exptl_absorpt_process_details sadabs
_exptl_crystal_colour colourless
_exptl_crystal_density_diffrn 1.881
_exptl_crystal_description block
_exptl_crystal_F_000 426
_exptl_crystal_size_max 0.020
_exptl_crystal_size_mid 0.010
_exptl_crystal_size_min 0.010
_refine_diff_density_max 0.332
_refine_diff_density_min -0.431
_refine_diff_density_rms 0.085
_refine_ls_extinction_method none
_refine_ls_goodness_of_fit_ref 1.061
_refine_ls_hydrogen_treatment constr
_refine_ls_matrix_type full
_refine_ls_number_parameters 124
_refine_ls_number_reflns 1702
_refine_ls_number_restraints 0
_refine_ls_restrained_S_all 1.061
_refine_ls_R_factor_all 0.0926
_refine_ls_R_factor_gt 0.0439
_refine_ls_shift/su_max 0.000
_refine_ls_shift/su_mean 0.000
_refine_ls_structure_factor_coef Fsqd
_refine_ls_weighting_details 'w=1/[\s^2^(Fo^2^)+(0.0421P)^2^+0.1828P] where P=(Fo^2^+2Fc^2^)/3'
_refine_ls_weighting_scheme calc
_refine_ls_wR_factor_gt 0.0871
_refine_ls_wR_factor_ref 0.0985
_reflns_Friedel_coverage 0.000
_reflns_number_gt 1128
_reflns_number_total 1702
_reflns_threshold_expression 'I > 2\s(I)'
_cod_data_source_file d2dt02857c2.cif
_cod_data_source_block GGX_7_a
_cod_depositor_comments 'Adding full bibliography for 7712067.cif.'
_cod_original_sg_symbol_H-M 'P 21/c'
_cod_database_code 7712067
_shelx_shelxl_version_number 2018/3
_shelx_space_group_comment
;
The symmetry employed for this shelxl refinement is uniquely defined
by the following loop, which should always be used as a source of
symmetry information in preference to the above space-group names.
They are only intended as comments.
;
_shelx_estimated_absorpt_t_min 0.981
_shelx_estimated_absorpt_t_max 0.991

loop_
_space_group_symop_operation_xyz
'x, y, z'
'-x, y+1/2, -z+1/2'
'-x, -y, -z'
'x, -y-1/2, z-1/2'

loop_
_atom_site_label
_atom_site_type_symbol
_atom_site_fract_x
_atom_site_fract_y
_atom_site_fract_z
_atom_site_U_iso_or_equiv
_atom_site_adp_type
_atom_site_occupancy
_atom_site_site_symmetry_order
_atom_site_calc_flag
_atom_site_refinement_flags_posn
_atom_site_refinement_flags_adp
_atom_site_refinement_flags_occupancy
_atom_site_disorder_assembly
_atom_site_disorder_group
Mn1 Mn 0.500000 0.500000 0.500000 0.0192(2) Uani 1 2 d S . P . .
C1 C 0.3970(2) 0.6420(4) 0.8112(4) 0.0204(7) Uani 1 1 d . . . . .
C2 C 0.3040(2) 0.6727(4) 0.8907(4) 0.0245(7) Uani 1 1 d . . . . .
H2A H 0.309590 0.604142 1.002779 0.029 Uiso 1 1 calc R U . . .
H2B H 0.300217 0.800373 0.920860 0.029 Uiso 1 1 calc R U . . .
C3 C 0.1455(2) 0.7438(4) 0.6753(4) 0.0233(7) Uani 1 1 d . . . . .
C4 C 0.0627(2) 0.6328(4) 0.5746(4) 0.0217(7) Uani 1 1 d . . . . .
C5 C -0.0836(2) 0.5489(4) 0.3841(4) 0.0203(7) Uani 1 1 d . . . . .
C6 C 0.1785(2) 0.4430(4) 0.7481(4) 0.0239(7) Uani 1 1 d . . . . .
C7 C -0.0218(2) 0.6885(4) 0.4568(4) 0.0237(7) Uani 1 1 d . . . . .
H7 H -0.035702 0.809982 0.429012 0.028 Uiso 1 1 calc R U . . .
N1 N 0.21256(17) 0.6210(3) 0.7711(3) 0.0229(6) Uani 1 1 d . . . . .
O1 O 0.47360(15) 0.7238(3) 0.8899(3) 0.0274(5) Uani 1 1 d . . . . .
O2 O 0.39333(14) 0.5357(3) 0.6796(3) 0.0242(5) Uani 1 1 d . . . . .
O3 O 0.21842(15) 0.3117(3) 0.8272(3) 0.0345(6) Uani 1 1 d . . . . .
O4 O 0.15431(15) 0.9068(3) 0.6765(3) 0.0346(6) Uani 1 1 d . . . . .
O5 O 0.38292(14) 0.4032(3) 0.2842(3) 0.0305(5) Uani 1 1 d . . . . .
H5A H 0.410629 0.374334 0.178580 0.046 Uiso 1 1 d R U . . .
H5B H 0.353306 0.296386 0.324987 0.046 Uiso 1 1 d R U . . .

loop_
_atom_site_aniso_label
_atom_site_aniso_U_11
_atom_site_aniso_U_22
_atom_site_aniso_U_33
_atom_site_aniso_U_23
_atom_site_aniso_U_13
_atom_site_aniso_U_12
Mn1 0.0170(4) 0.0189(3) 0.0215(4) 0.0014(3) 0.0024(3) 0.0016(3)
C1 0.0189(17) 0.0167(15) 0.0240(17) 0.0048(14) -0.0007(13) -0.0007(13)
C2 0.0176(17) 0.0307(17) 0.0246(17) -0.0078(14) 0.0019(13) -0.0036(14)
C3 0.0174(17) 0.0278(17) 0.0263(18) -0.0058(14) 0.0079(13) -0.0031(14)
C4 0.0202(17) 0.0196(15) 0.0251(17) -0.0010(13) 0.0035(13) -0.0008(13)
C5 0.0140(15) 0.0226(16) 0.0245(16) -0.0026(13) 0.0036(13) 0.0003(13)
C6 0.0196(17) 0.0238(16) 0.0284(18) -0.0015(14) 0.0047(14) 0.0012(14)
C7 0.0203(18) 0.0202(15) 0.0310(19) -0.0006(14) 0.0054(14) 0.0000(13)
N1 0.0153(13) 0.0248(14) 0.0271(14) -0.0036(12) 0.0001(11) -0.0028(11)
O1 0.0192(12) 0.0254(11) 0.0370(13) -0.0099(10) 0.0032(10) -0.0054(10)
O2 0.0237(12) 0.0258(11) 0.0236(11) -0.0067(10) 0.0055(9) -0.0014(9)
O3 0.0258(13) 0.0295(12) 0.0453(14) 0.0041(11) -0.0016(11) 0.0024(11)
O4 0.0314(14) 0.0232(13) 0.0482(15) -0.0049(11) 0.0049(11) -0.0060(10)
O5 0.0258(12) 0.0337(13) 0.0318(12) -0.0058(11) 0.0048(10) -0.0034(10)

loop_
_atom_type_symbol
_atom_type_description
_atom_type_scat_dispersion_real
_atom_type_scat_dispersion_imag
_atom_type_scat_source
C C 0.0033 0.0016 'International Tables Vol C Tables 4.2.6.8 and 6.1.1.4'
H H 0.0000 0.0000 'International Tables Vol C Tables 4.2.6.8 and 6.1.1.4'
N N 0.0061 0.0033 'International Tables Vol C Tables 4.2.6.8 and 6.1.1.4'
O O 0.0106 0.0060 'International Tables Vol C Tables 4.2.6.8 and 6.1.1.4'
Mn Mn 0.3368 0.7283 'International Tables Vol C Tables 4.2.6.8 and 6.1.1.4'

loop_
_geom_angle_atom_site_label_1
_geom_angle_atom_site_label_2
_geom_angle_atom_site_label_3
_geom_angle
_geom_angle_site_symmetry_1
_geom_angle_site_symmetry_3
_geom_angle_publ_flag
O2 Mn1 O2 180.0 . 3_666 y
O2 Mn1 O5 89.54(7) . 3_666 y
O2 Mn1 O5 90.46(7) 3_666 3_666 y
O2 Mn1 O5 90.46(7) . . y
O2 Mn1 O5 89.54(7) 3_666 . y
O5 Mn1 O5 180.0 3_666 . y
O2 Mn1 O1 87.95(7) . 2_646 y
O2 Mn1 O1 92.05(7) 3_666 2_646 y
O5 Mn1 O1 88.57(8) 3_666 2_646 y
O5 Mn1 O1 91.43(8) . 2_646 y
O2 Mn1 O1 92.05(7) . 4_575 y
O2 Mn1 O1 87.95(7) 3_666 4_575 y
O5 Mn1 O1 91.43(8) 3_666 4_575 y
O5 Mn1 O1 88.57(8) . 4_575 y
O1 Mn1 O1 180.0 2_646 4_575 y
O2 C1 O1 125.2(3) . . ?
O2 C1 C2 118.9(3) . . ?
O1 C1 C2 115.8(3) . . ?
N1 C2 C1 114.4(2) . . ?
N1 C2 H2A 108.7 . . ?
C1 C2 H2A 108.7 . . ?
N1 C2 H2B 108.7 . . ?
C1 C2 H2B 108.7 . . ?
H2A C2 H2B 107.6 . . ?
O4 C3 N1 125.8(3) . . ?
O4 C3 C4 128.0(3) . . ?
N1 C3 C4 106.1(2) . . ?
C7 C4 C5 122.8(3) . 3_566 ?
C7 C4 C3 129.3(3) . . ?
C5 C4 C3 107.9(2) 3_566 . ?
C7 C5 C4 122.7(3) . 3_566 ?
C7 C5 C6 129.4(3) . 3_566 ?
C4 C5 C6 107.9(2) 3_566 3_566 ?
O3 C6 N1 125.3(3) . . ?
O3 C6 C5 128.5(3) . 3_566 ?
N1 C6 C5 106.2(2) . 3_566 ?
C5 C7 C4 114.5(3) . . ?
C5 C7 H7 122.8 . . ?
C4 C7 H7 122.8 . . ?
C6 N1 C3 111.8(2) . . ?
C6 N1 C2 123.8(2) . . ?
C3 N1 C2 124.3(2) . . ?
C1 O1 Mn1 133.09(18) . 2_656 ?
C1 O2 Mn1 128.72(18) . . ?
Mn1 O5 H5A 109.4 . . ?
Mn1 O5 H5B 109.3 . . ?
H5A O5 H5B 109.5 . . ?

loop_
_geom_bond_atom_site_label_1
_geom_bond_atom_site_label_2
_geom_bond_distance
_geom_bond_site_symmetry_2
_geom_bond_publ_flag
Mn1 O2 2.1737(19) . y
Mn1 O2 2.1738(19) 3_666 y
Mn1 O5 2.1825(19) 3_666 y
Mn1 O5 2.1826(19) . y
Mn1 O1 2.1991(19) 2_646 y
Mn1 O1 2.1991(19) 4_575 y
C1 O2 1.252(3) . ?
C1 O1 1.262(3) . ?
C1 C2 1.518(4) . ?
C2 N1 1.455(4) . ?
C2 H2A 0.9700 . ?
C2 H2B 0.9700 . ?
C3 O4 1.207(3) . ?
C3 N1 1.393(4) . ?
C3 C4 1.490(4) . ?
C4 C7 1.387(4) . ?
C4 C5 1.391(4) 3_566 ?
C5 C7 1.381(4) . ?
C5 C6 1.487(4) 3_566 ?
C6 O3 1.212(3) . ?
C6 N1 1.392(4) . ?
C7 H7 0.9300 . ?
O5 H5A 0.9600 . ?
O5 H5B 0.9600 . ?

loop_
_geom_hbond_atom_site_label_D
_geom_hbond_atom_site_label_H
_geom_hbond_atom_site_label_A
_geom_hbond_distance_DH
_geom_hbond_distance_HA
_geom_hbond_distance_DA
_geom_hbond_angle_DHA
_geom_hbond_site_symmetry_A
_geom_hbond_publ_flag
C2 H2A O5 0.97 2.62 3.553(4) 161.3 1_556 yes
C2 H2B O2 0.97 2.44 3.135(3) 128.4 4_576 yes
O5 H5A O1 0.96 1.90 2.715(3) 141.4 3_666 yes
O5 H5B O3 0.96 2.02 2.823(3) 140.1 4_565 yes

loop_
_geom_torsion_atom_site_label_1
_geom_torsion_atom_site_label_2
_geom_torsion_atom_site_label_3
_geom_torsion_atom_site_label_4
_geom_torsion
_geom_torsion_site_symmetry_1
_geom_torsion_site_symmetry_2
_geom_torsion_site_symmetry_3
_geom_torsion_site_symmetry_4
_geom_torsion_publ_flag
O2 C1 C2 N1 -18.7(4) . . . . ?
O1 C1 C2 N1 163.5(2) . . . . ?
O4 C3 C4 C7 1.6(5) . . . . ?
N1 C3 C4 C7 -178.7(3) . . . . ?
O4 C3 C4 C5 -179.2(3) . . . 3_566 ?
N1 C3 C4 C5 0.5(3) . . . 3_566 ?
C4 C5 C7 C4 -0.1(5) 3_566 . . . ?
C6 C5 C7 C4 -178.7(3) 3_566 . . . ?
C5 C4 C7 C5 0.1(5) 3_566 . . . ?
C3 C4 C7 C5 179.2(3) . . . . ?
O3 C6 N1 C3 -173.9(3) . . . . ?
C5 C6 N1 C3 3.8(3) 3_566 . . . ?
O3 C6 N1 C2 2.2(5) . . . . ?
C5 C6 N1 C2 179.9(2) 3_566 . . . ?
O4 C3 N1 C6 176.9(3) . . . . ?
C4 C3 N1 C6 -2.8(3) . . . . ?
O4 C3 N1 C2 0.9(5) . . . . ?
C4 C3 N1 C2 -178.9(2) . . . . ?
C1 C2 N1 C6 80.0(3) . . . . ?
C1 C2 N1 C3 -104.3(3) . . . . ?
O2 C1 O1 Mn1 140.3(2) . . . 2_656 ?
C2 C1 O1 Mn1 -42.0(4) . . . 2_656 ?
O1 C1 O2 Mn1 -15.8(4) . . . . ?
C2 C1 O2 Mn1 166.61(18) . . . . ?
